data_7127939
loop_
_publ_author_name
'Wang, Runju'
'Yin, Ying'
'Xu, Kui'
'Wu, Lamei'
'Huang, Zhengxi'
'Hsu, Hsien-Yi'
'Sessler, Jonathan L.'
'Zhang, Zhan'

_publ_section_title
;
 Doubly N-confused phlorin and phlorinone analogue.
;
_journal_issue 22
_journal_name_full 'Chemical communications (Cambridge, England)'
_journal_page_first 2772
_journal_page_last 2775
_journal_paper_doi 10.1039/d1cc00216c
_journal_volume 57
_journal_year 2021
_chemical_formula_sum 'C46 H42 Cl2 N4 O2'
_chemical_formula_weight 753.74
_space_group_IT_number 2
_space_group_name_Hall '-P 1'
_space_group_name_H-M_alt 'P -1'
_symmetry_cell_setting triclinic
_symmetry_space_group_name_H-M 'P -1'
_atom_sites_solution_hydrogens geom
_atom_sites_solution_primary direct
_atom_sites_solution_secondary difmap
_audit_creation_method SHELXL-97
_audit_update_record
;
2021-01-13 deposited with the CCDC.	2021-02-10 downloaded from the CCDC.
;
_cell_angle_alpha 64.7140(10)
_cell_angle_beta 73.3610(10)
_cell_angle_gamma 77.8950(10)
_cell_formula_units_Z 4
_cell_length_a 15.3032(3)
_cell_length_b 16.6779(3)
_cell_length_c 17.5125(4)
_cell_measurement_reflns_used 9993
_cell_measurement_temperature 90.0(1)
_cell_measurement_theta_max 65.55
_cell_measurement_theta_min 3.68
_cell_volume 3852.41(14)
_computing_structure_refinement 'SHELXL-97 (Sheldrick, 1997)'
_diffrn_ambient_temperature 90.0(1)
_diffrn_measured_fraction_theta_full 0.973
_diffrn_measured_fraction_theta_max 0.973
_diffrn_measurement_device_type 'Bruker APEX DUO'
_diffrn_measurement_method 'area detector'
_diffrn_radiation_monochromator graphite
_diffrn_radiation_source 'fine-focus sealed tube'
_diffrn_radiation_type CuK\a
_diffrn_radiation_wavelength 1.54178
_diffrn_reflns_av_R_equivalents 0.0525
_diffrn_reflns_av_sigmaI/netI 0.0545
_diffrn_reflns_limit_h_max 17
_diffrn_reflns_limit_h_min -18
_diffrn_reflns_limit_k_max 13
_diffrn_reflns_limit_k_min -19
_diffrn_reflns_limit_l_max 20
_diffrn_reflns_limit_l_min -20
_diffrn_reflns_number 34973
_diffrn_reflns_theta_full 66.15
_diffrn_reflns_theta_max 66.15
_diffrn_reflns_theta_min 2.86
_exptl_absorpt_coefficient_mu 1.863
_exptl_absorpt_correction_T_max 0.963
_exptl_absorpt_correction_T_min 0.847
_exptl_absorpt_correction_type multi-scan
_exptl_crystal_colour blue
_exptl_crystal_density_diffrn 1.300
_exptl_crystal_density_method 'not measured'
_exptl_crystal_description plate
_exptl_crystal_F_000 1584
_exptl_crystal_size_max 0.08
_exptl_crystal_size_mid 0.05
_exptl_crystal_size_min 0.02
_refine_diff_density_max 1.071
_refine_diff_density_min -1.004
_refine_diff_density_rms 0.062
_refine_ls_extinction_method none
_refine_ls_goodness_of_fit_ref 1.026
_refine_ls_hydrogen_treatment mixed
_refine_ls_matrix_type full
_refine_ls_number_parameters 1064
_refine_ls_number_reflns 13113
_refine_ls_number_restraints 1557
_refine_ls_restrained_S_all 0.979
_refine_ls_R_factor_all 0.0762
_refine_ls_R_factor_gt 0.0552
_refine_ls_shift/su_max 0.025
_refine_ls_shift/su_mean 0.001
_refine_ls_structure_factor_coef Fsqd
_refine_ls_weighting_details 'calc w=1/[\s^2^(Fo^2^)+(0.0733P)^2^+3.5924P] where P=(Fo^2^+2Fc^2^)/3'
_refine_ls_weighting_scheme calc
_refine_ls_wR_factor_gt 0.1372
_refine_ls_wR_factor_ref 0.1517
_reflns_number_gt 10023
_reflns_number_total 13113
_reflns_threshold_expression >2sigma(I)
_cod_data_source_file d1cc00216c2.cif
_cod_data_source_block dncpo
_cod_depositor_comments 'Adding full bibliography for 7127938--7127939.cif.'
_cod_database_code 7127939

loop_
_symmetry_equiv_pos_as_xyz
'x, y, z'
'-x, -y, -z'

loop_
_atom_site_label
_atom_site_type_symbol
_atom_site_fract_x
_atom_site_fract_y
_atom_site_fract_z
_atom_site_U_iso_or_equiv
_atom_site_adp_type
_atom_site_occupancy
_atom_site_symmetry_multiplicity
_atom_site_calc_flag
_atom_site_refinement_flags
_atom_site_disorder_assembly
_atom_site_disorder_group
H2N H 0.481(2) 0.566(2) 0.247(2) 0.023(8) Uiso 1 1 d . . .
H1N H 0.705(2) 0.764(2) 0.025(2) 0.026(8) Uiso 1 1 d . . .
H4N H 0.711(2) 0.315(2) 0.509(2) 0.028(8) Uiso 1 1 d . . .
H8N H 1.102(2) -0.223(2) 0.513(2) 0.023(8) Uiso 1 1 d . . .
H5N H 1.124(3) 0.175(3) -0.002(3) 0.047(10) Uiso 1 1 d . . .
H7N H 0.878(2) -0.022(2) 0.367(2) 0.031(9) Uiso 1 1 d . . .
C1 C 0.76877(18) 0.67998(17) 0.11298(17) 0.0244(6) Uani 1 1 d U . .
C2 C 0.73605(18) 0.59714(17) 0.18687(17) 0.0222(6) Uani 1 1 d U . .
C3 C 0.65452(18) 0.58828(16) 0.17768(16) 0.0209(5) Uani 1 1 d U . .
H3 H 0.6193 0.5395 0.2140 0.025 Uiso 1 1 calc R . .
C4 C 0.62829(18) 0.66410(16) 0.10431(16) 0.0206(5) Uani 1 1 d U . .
C5 C 0.54919(18) 0.68616(16) 0.07611(16) 0.0201(5) Uani 1 1 d U . .
C6 C 0.46612(18) 0.64253(16) 0.12258(17) 0.0206(5) Uani 1 1 d U . .
C7 C 0.38788(19) 0.65594(18) 0.09084(17) 0.0249(6) Uani 1 1 d U . .
H7 H 0.3814 0.6924 0.0333 0.030 Uiso 1 1 calc R . .
C8 C 0.32127(19) 0.60693(18) 0.15773(18) 0.0249(6) Uani 1 1 d U . .
H8 H 0.2613 0.6042 0.1541 0.030 Uiso 1 1 calc R . .
C9 C 0.35786(18) 0.56252(16) 0.23104(17) 0.0204(5) Uani 1 1 d U . .
C10 C 0.31438(17) 0.50981(16) 0.31658(17) 0.0197(5) Uani 1 1 d U . .
C11 C 0.35257(17) 0.46908(15) 0.38850(16) 0.0177(5) Uani 1 1 d U . .
C12 C 0.30287(18) 0.42528(17) 0.47637(17) 0.0223(6) Uani 1 1 d U . .
H12 H 0.2388 0.4204 0.4953 0.027 Uiso 1 1 calc R . .
C13 C 0.36440(18) 0.39279(17) 0.52610(17) 0.0220(6) Uani 1 1 d U . .
H13 H 0.3523 0.3616 0.5872 0.026 Uiso 1 1 calc R . .
C14 C 0.45352(17) 0.41446(15) 0.46823(16) 0.0187(5) Uani 1 1 d U . .
C15 C 0.53833(17) 0.37909(15) 0.49810(16) 0.0183(5) Uani 1 1 d U . .
C16 C 0.62194(18) 0.40575(16) 0.44898(17) 0.0197(5) Uani 1 1 d U . .
C17 C 0.64434(17) 0.47930(16) 0.36573(17) 0.0198(5) Uani 1 1 d U . .
H17 H 0.6010 0.5243 0.3381 0.024 Uiso 1 1 calc R . .
C18 C 0.73532(18) 0.47433(16) 0.33350(17) 0.0209(5) Uani 1 1 d U . .
C19 C 0.77636(17) 0.39527(16) 0.40031(17) 0.0206(5) Uani 1 1 d U . .
C20 C 0.79270(18) 0.53716(17) 0.25229(18) 0.0253(6) Uani 1 1 d U . .
C21 C 0.8332(2) 0.59422(19) 0.28155(19) 0.0318(7) Uani 1 1 d U . .
H21A H 0.7838 0.6339 0.3010 0.048 Uiso 1 1 calc R . .
H21B H 0.8783 0.6299 0.2328 0.048 Uiso 1 1 calc R . .
H21C H 0.8629 0.5550 0.3293 0.048 Uiso 1 1 calc R . .
C22 C 0.8708(2) 0.4860(2) 0.2079(2) 0.0367(7) Uani 1 1 d U . .
H22A H 0.9122 0.4510 0.2470 0.055 Uiso 1 1 calc R . .
H22B H 0.9050 0.5285 0.1544 0.055 Uiso 1 1 calc R . .
H22C H 0.8451 0.4461 0.1941 0.055 Uiso 1 1 calc R . .
C23 C 0.54283(18) 0.76232(17) -0.00872(18) 0.0258(6) Uani 1 1 d U . .
C24 C 0.4845(2) 0.8381(2) -0.0122(2) 0.0411(8) Uani 1 1 d U . .
H24 H 0.4489 0.8436 0.0399 0.049 Uiso 1 1 calc R . .
C25 C 0.4773(3) 0.9070(2) -0.0918(3) 0.0558(11) Uani 1 1 d U . .
H25 H 0.4377 0.9597 -0.0938 0.067 Uiso 1 1 calc R . .
C26 C 0.5271(3) 0.8990(2) -0.1674(2) 0.0517(11) Uani 1 1 d U . .
H26 H 0.5206 0.9452 -0.2216 0.062 Uiso 1 1 calc R . .
C27 C 0.5859(3) 0.8247(2) -0.1643(2) 0.0477(9) Uani 1 1 d U . .
H27 H 0.6212 0.8196 -0.2166 0.057 Uiso 1 1 calc R . .
C28 C 0.5947(2) 0.7563(2) -0.08553(19) 0.0351(7) Uani 1 1 d U . .
H28 H 0.6366 0.7051 -0.0842 0.042 Uiso 1 1 calc R . .
C29 C 0.21594(18) 0.49611(16) 0.33108(17) 0.0214(5) Uani 1 1 d U . .
C30 C 0.1934(2) 0.43100(18) 0.31219(19) 0.0277(6) Uani 1 1 d U . .
C31 C 0.1041(2) 0.41087(19) 0.3323(2) 0.0365(8) Uani 1 1 d U . .
H31 H 0.0907 0.3660 0.3187 0.044 Uiso 1 1 calc R . .
C32 C 0.0350(2) 0.4572(2) 0.3722(2) 0.0389(8) Uani 1 1 d U . .
H32 H -0.0263 0.4431 0.3875 0.047 Uiso 1 1 calc R . .
C33 C 0.05360(19) 0.52341(19) 0.39027(19) 0.0320(7) Uani 1 1 d U . .
H33 H 0.0054 0.5556 0.4170 0.038 Uiso 1 1 calc R . .
C34 C 0.14377(19) 0.54295(17) 0.36894(17) 0.0247(6) Uani 1 1 d U . .
C35 C 0.53168(17) 0.30587(16) 0.58608(17) 0.0206(5) Uani 1 1 d U . .
C36 C 0.4946(2) 0.22741(18) 0.60620(19) 0.0298(6) Uani 1 1 d U . .
H36 H 0.4762 0.2194 0.5628 0.036 Uiso 1 1 calc R . .
C37 C 0.4847(2) 0.16174(19) 0.6887(2) 0.0363(7) Uani 1 1 d U . .
H37 H 0.4595 0.1088 0.7017 0.044 Uiso 1 1 calc R . .
C38 C 0.5111(2) 0.17224(18) 0.75272(19) 0.0329(7) Uani 1 1 d U . .
H38 H 0.5034 0.1271 0.8096 0.039 Uiso 1 1 calc R . .
C39 C 0.5488(2) 0.24910(17) 0.73325(17) 0.0256(6) Uani 1 1 d U . .
H39 H 0.5672 0.2568 0.7769 0.031 Uiso 1 1 calc R . .
C40 C 0.55973(18) 0.31480(16) 0.65014(17) 0.0221(5) Uani 1 1 d U . .
H40 H 0.5869 0.3667 0.6370 0.026 Uiso 1 1 calc R . .
N1 N 0.70208(15) 0.71535(15) 0.06621(15) 0.0248(5) Uani 1 1 d U . .
N2 N 0.44645(15) 0.58439(13) 0.20784(14) 0.0190(4) Uani 1 1 d U . .
N3 N 0.44568(14) 0.46199(13) 0.38635(13) 0.0171(4) Uani 1 1 d U . .
N4 N 0.70474(15) 0.36133(14) 0.46807(15) 0.0209(5) Uani 1 1 d U . .
O1 O 0.84165(13) 0.71101(13) 0.09423(13) 0.0324(5) Uani 1 1 d U . .
O2 O 0.85700(12) 0.36425(11) 0.39842(12) 0.0237(4) Uani 1 1 d U . .
Cl1 Cl 0.16630(5) 0.62784(5) 0.39046(5) 0.03140(17) Uani 1 1 d U . .
Cl2 Cl 0.28065(5) 0.36971(5) 0.26500(5) 0.03461(18) Uani 1 1 d U . .
C41 C 1.18550(19) 0.08512(18) 0.08789(18) 0.0289(6) Uani 1 1 d U . .
C42 C 1.14345(19) 0.01576(17) 0.17250(17) 0.0227(6) Uani 1 1 d U . .
C43 C 1.05360(18) 0.02380(17) 0.17433(17) 0.0229(6) Uani 1 1 d U . .
H43 H 1.0099 -0.0118 0.2207 0.027 Uiso 1 1 calc R . .
C44 C 1.03301(19) 0.09414(18) 0.09585(17) 0.0250(6) Uani 1 1 d U . .
C45 C 0.9509(2) 0.12693(18) 0.07338(18) 0.0275(6) Uani 1 1 d U . .
C46 C 0.86359(19) 0.11356(17) 0.13617(18) 0.0253(6) Uani 1 1 d U . .
C47 C 0.7761(2) 0.14928(19) 0.11146(18) 0.0286(6) Uani 1 1 d U . .
H47 H 0.7659 0.1746 0.0544 0.034 Uiso 1 1 calc R . .
C48 C 0.7121(2) 0.13955(18) 0.18512(18) 0.0260(6) Uani 1 1 d U . .
H48 H 0.6482 0.1570 0.1902 0.031 Uiso 1 1 calc R . .
C49 C 0.75987(18) 0.09729(16) 0.25489(17) 0.0211(5) Uani 1 1 d U . .
C50 C 0.72268(19) 0.08721(16) 0.34026(18) 0.0230(6) Uani 1 1 d U . .
C51 C 0.76672(18) 0.04486(16) 0.41087(17) 0.0214(5) Uani 1 1 d U . .
C52 C 0.7379(2) 0.04726(17) 0.49323(18) 0.0253(6) Uani 1 1 d U . .
H52 H 0.6832 0.0788 0.5131 0.030 Uiso 1 1 calc R . .
C53 C 0.80210(19) -0.00392(17) 0.54066(18) 0.0244(6) Uani 1 1 d U . .
H53 H 0.7998 -0.0135 0.5987 0.029 Uiso 1 1 calc R . .
C54 C 0.87193(19) -0.03971(16) 0.48789(16) 0.0215(5) Uani 1 1 d U . .
C55 C 0.95169(18) -0.10113(16) 0.51273(17) 0.0206(5) Uani 1 1 d U . .
C56 C 1.02775(18) -0.11195(16) 0.45317(17) 0.0206(5) Uani 1 1 d U . .
C57 C 1.05487(18) -0.05641(16) 0.36189(17) 0.0214(5) Uani 1 1 d U . .
H57 H 1.0196 -0.0042 0.3316 0.026 Uiso 1 1 calc R . .
C58 C 1.13691(18) -0.08877(16) 0.32582(17) 0.0211(5) Uani 1 1 d U . .
C59 C 1.16834(19) -0.16925(16) 0.39697(17) 0.0227(6) Uani 1 1 d U . .
C60 C 1.19723(18) -0.05270(17) 0.23560(17) 0.0229(6) Uani 1 1 d U . .
C61 C 1.27723(19) -0.01363(18) 0.24104(18) 0.0270(6) Uani 1 1 d U . .
H61A H 1.3225 0.0017 0.1858 0.040 Uiso 1 1 calc R . .
H61B H 1.3062 -0.0579 0.2876 0.040 Uiso 1 1 calc R . .
H61C H 1.2537 0.0401 0.2532 0.040 Uiso 1 1 calc R . .
C62 C 1.2365(2) -0.12802(18) 0.20231(19) 0.0305(6) Uani 1 1 d U . .
H62A H 1.1860 -0.1549 0.2012 0.046 Uiso 1 1 calc R . .
H62B H 1.2738 -0.1736 0.2409 0.046 Uiso 1 1 calc R . .
H62C H 1.2746 -0.1033 0.1437 0.046 Uiso 1 1 calc R . .
C63 C 0.95006(19) 0.1846(2) -0.0192(2) 0.0352(7) Uani 1 1 d U . .
C64 C 0.9309(2) 0.2748(2) -0.0464(2) 0.0501(10) Uani 1 1 d U . .
H64 H 0.9182 0.3026 -0.0065 0.060 Uiso 1 1 calc R . .
C65 C 0.9301(2) 0.3273(3) -0.1354(3) 0.0573(11) Uani 1 1 d U . .
H65 H 0.9179 0.3903 -0.1555 0.069 Uiso 1 1 calc R . .
C66 C 0.9468(3) 0.2866(3) -0.1902(3) 0.0566(11) Uani 1 1 d U . .
H66 H 0.9453 0.3219 -0.2492 0.068 Uiso 1 1 calc R . .
C67 C 0.9657(3) 0.1975(3) -0.1649(3) 0.0649(12) Uani 1 1 d U . .
H67 H 0.9771 0.1706 -0.2054 0.078 Uiso 1 1 calc R . .
C68 C 0.9681(3) 0.1460(3) -0.0794(2) 0.0514(9) Uani 1 1 d U . .
H68 H 0.9823 0.0833 -0.0613 0.062 Uiso 1 1 calc R . .
C69 C 0.6308(2) 0.13628(18) 0.35667(18) 0.0276(6) Uani 1 1 d U . .
C70 C 0.6244(2) 0.2256(2) 0.3440(2) 0.0368(7) Uani 1 1 d U . .
C71 C 0.5432(3) 0.2762(2) 0.3546(2) 0.0473(9) Uani 1 1 d U . .
H71 H 0.5417 0.3369 0.3454 0.057 Uiso 1 1 calc R . .
C72 C 0.4638(3) 0.2375(3) 0.3789(2) 0.0552(11) Uani 1 1 d U . .
H72 H 0.4067 0.2718 0.3876 0.066 Uiso 1 1 calc R . .
C73 C 0.4645(2) 0.1491(3) 0.3912(2) 0.0483(9) Uani 1 1 d U . .
H73 H 0.4089 0.1234 0.4070 0.058 Uiso 1 1 calc R . .
C74 C 0.5488(2) 0.0995(2) 0.37979(18) 0.0328(7) Uani 1 1 d U . .
C75 C 0.94733(19) -0.15051(16) 0.60732(17) 0.0221(6) Uani 1 1 d U . .
C76 C 0.8673(2) -0.18499(17) 0.66662(18) 0.0267(6) Uani 1 1 d U . .
H76 H 0.8149 -0.1811 0.6459 0.032 Uiso 1 1 calc R . .
C77 C 0.8632(2) -0.22468(18) 0.75484(18) 0.0312(7) Uani 1 1 d U . .
H77 H 0.8082 -0.2476 0.7938 0.037 Uiso 1 1 calc R . .
C78 C 0.9384(2) -0.23118(19) 0.78660(19) 0.0336(7) Uani 1 1 d U . .
H78 H 0.9349 -0.2571 0.8472 0.040 Uiso 1 1 calc R . .
C79 C 1.0194(2) -0.19937(18) 0.72899(19) 0.0311(7) Uani 1 1 d U . .
H79 H 1.0719 -0.2048 0.7502 0.037 Uiso 1 1 calc R . .
C80 C 1.0234(2) -0.15995(16) 0.64102(18) 0.0258(6) Uani 1 1 d U . .
H80 H 1.0792 -0.1387 0.6024 0.031 Uiso 1 1 calc R . .
N5 N 1.11643(16) 0.12511(17) 0.04390(16) 0.0319(6) Uani 1 1 d U . .
N6 N 0.85264(15) 0.07967(14) 0.22238(14) 0.0232(5) Uani 1 1 d U . .
N7 N 0.84900(16) -0.00846(14) 0.40953(15) 0.0205(5) Uani 1 1 d U . .
N8 N 1.09968(15) -0.17926(15) 0.47008(15) 0.0216(5) Uani 1 1 d U . .
O3 O 1.26441(14) 0.10524(13) 0.06021(13) 0.0357(5) Uani 1 1 d U . .
O4 O 1.24104(13) -0.21653(12) 0.39341(12) 0.0264(4) Uani 1 1 d U . .
Cl3 Cl 0.72570(7) 0.27615(5) 0.31220(6) 0.0492(2) Uani 1 1 d U . .
Cl4 Cl 0.55264(5) -0.01047(5) 0.39345(5) 0.03822(19) Uani 1 1 d U . .
C81 C 0.5097(3) 0.3976(3) 0.1247(3) 0.0626(11) Uani 1 1 d U . .
H81A H 0.4786 0.4486 0.1392 0.094 Uiso 1 1 calc R . .
H81B H 0.4875 0.3425 0.1715 0.094 Uiso 1 1 calc R . .
H81C H 0.4970 0.4039 0.0706 0.094 Uiso 1 1 calc R . .
C82 C 0.6078(3) 0.3943(3) 0.1144(3) 0.0605(11) Uani 1 1 d U . .
H82A H 0.6366 0.3362 0.1119 0.073 Uiso 1 1 calc R . .
H82B H 0.6185 0.3959 0.1668 0.073 Uiso 1 1 calc R . .
C83 C 0.6565(3) 0.4670(2) 0.0364(2) 0.0497(9) Uani 1 1 d U . .
H83A H 0.6477 0.4641 -0.0163 0.060 Uiso 1 1 calc R . .
H83B H 0.6266 0.5252 0.0378 0.060 Uiso 1 1 calc R . .
C84 C 0.7561(3) 0.4642(3) 0.0282(3) 0.0613(11) Uani 1 1 d U . .
H84A H 0.7860 0.4063 0.0260 0.074 Uiso 1 1 calc R . .
H84B H 0.7649 0.4661 0.0812 0.074 Uiso 1 1 calc R . .
C85 C 0.8044(3) 0.5366(3) -0.0482(3) 0.0645(11) Uani 1 1 d U . .
H85A H 0.7749 0.5947 -0.0464 0.077 Uiso 1 1 calc R . .
H85B H 0.7965 0.5346 -0.1016 0.077 Uiso 1 1 calc R . .
C86 C 0.9051(3) 0.5312(3) -0.0536(4) 0.0805(15) Uani 1 1 d U . .
H86A H 0.9137 0.5365 -0.0026 0.121 Uiso 1 1 calc R . .
H86B H 0.9321 0.5799 -0.1061 0.121 Uiso 1 1 calc R . .
H86C H 0.9351 0.4739 -0.0555 0.121 Uiso 1 1 calc R . .
C87 C 0.7742(5) 0.7847(4) 0.4934(4) 0.0419(19) Uani 0.512(7) 1 d PDU A 1
H87A H 0.7945 0.7871 0.5406 0.063 Uiso 0.512(7) 1 calc PR A 1
H87B H 0.7340 0.7371 0.5169 0.063 Uiso 0.512(7) 1 calc PR A 1
H87C H 0.7407 0.8419 0.4644 0.063 Uiso 0.512(7) 1 calc PR A 1
C88 C 0.8581(6) 0.7660(6) 0.4278(5) 0.062(3) Uani 0.512(7) 1 d PDU A 1
H88A H 0.8987 0.8140 0.4053 0.074 Uiso 0.512(7) 1 calc PR A 1
H88B H 0.8926 0.7093 0.4583 0.074 Uiso 0.512(7) 1 calc PR A 1
C89 C 0.8351(5) 0.7599(5) 0.3511(4) 0.049(2) Uani 0.512(7) 1 d PDU A 1
H89A H 0.8901 0.7322 0.3216 0.059 Uiso 0.512(7) 1 calc PR A 1
H89B H 0.7862 0.7197 0.3738 0.059 Uiso 0.512(7) 1 calc PR A 1
C90 C 0.8039(7) 0.8483(5) 0.2841(5) 0.067(3) Uani 0.512(7) 1 d PDU A 1
H90A H 0.8545 0.8869 0.2578 0.080 Uiso 0.512(7) 1 calc PR A 1
H90B H 0.7517 0.8784 0.3141 0.080 Uiso 0.512(7) 1 calc PR A 1
C91 C 0.7744(6) 0.8394(4) 0.2114(5) 0.051(2) Uani 0.512(7) 1 d PDU A 1
H91A H 0.7231 0.8015 0.2375 0.061 Uiso 0.512(7) 1 calc PR A 1
H91B H 0.8263 0.8087 0.1818 0.061 Uiso 0.512(7) 1 calc PR A 1
C92 C 0.7441(9) 0.9294(5) 0.1435(6) 0.072(4) Uani 0.512(7) 1 d PDU A 1
H92A H 0.7262 0.9189 0.0994 0.108 Uiso 0.512(7) 1 calc PR A 1
H92B H 0.7951 0.9667 0.1160 0.108 Uiso 0.512(7) 1 calc PR A 1
H92C H 0.6919 0.9597 0.1720 0.108 Uiso 0.512(7) 1 calc PR A 1
C87B C 0.8643(13) 0.7368(10) 0.4620(11) 0.181(11) Uani 0.488(7) 1 d PDU A 2
H87D H 0.8411 0.7143 0.5250 0.272 Uiso 0.488(7) 1 calc PR A 2
H87E H 0.9161 0.7712 0.4458 0.272 Uiso 0.488(7) 1 calc PR A 2
H87F H 0.8847 0.6865 0.4440 0.272 Uiso 0.488(7) 1 calc PR A 2
C88B C 0.7872(8) 0.7973(7) 0.4167(7) 0.092(4) Uani 0.488(7) 1 d PDU A 2
H88C H 0.7344 0.7640 0.4306 0.111 Uiso 0.488(7) 1 calc PR A 2
H88D H 0.7659 0.8495 0.4327 0.111 Uiso 0.488(7) 1 calc PR A 2
C89B C 0.8368(9) 0.8254(11) 0.3204(7) 0.120(6) Uani 0.488(7) 1 d PDU A 2
H89C H 0.8752 0.8741 0.3023 0.145 Uiso 0.488(7) 1 calc PR A 2
H89D H 0.8761 0.7743 0.3095 0.145 Uiso 0.488(7) 1 calc PR A 2
C90B C 0.7601(7) 0.8566(10) 0.2726(5) 0.089(4) Uani 0.488(7) 1 d PDU A 2
H90C H 0.7173 0.9037 0.2878 0.107 Uiso 0.488(7) 1 calc PR A 2
H90D H 0.7254 0.8065 0.2863 0.107 Uiso 0.488(7) 1 calc PR A 2
C91B C 0.8097(10) 0.8936(10) 0.1755(8) 0.072(6) Uani 0.288(14) 1 d PDU A 2
H91C H 0.8342 0.9506 0.1588 0.087 Uiso 0.488(7) 1 calc PR A 2
H91D H 0.8606 0.8504 0.1625 0.087 Uiso 0.488(7) 1 calc PR A 2
C92B C 0.7354(16) 0.9069(12) 0.1300(10) 0.140(8) Uani 0.488(7) 1 d PDU A 2
H92D H 0.7601 0.9307 0.0672 0.209 Uiso 0.488(7) 1 calc PR A 2
H92E H 0.6855 0.9490 0.1448 0.209 Uiso 0.488(7) 1 calc PR A 2
H92F H 0.7119 0.8497 0.1481 0.209 Uiso 0.488(7) 1 calc PR A 2
C91C C 0.7385(18) 0.9096(16) 0.2113(18) 0.061(6) Uiso 0.199(14) 1 d PU B 3

loop_
_atom_site_aniso_label
_atom_site_aniso_U_11
_atom_site_aniso_U_22
_atom_site_aniso_U_33
_atom_site_aniso_U_23
_atom_site_aniso_U_13
_atom_site_aniso_U_12
C1 0.0220(14) 0.0195(13) 0.0230(14) 0.0020(11) -0.0063(11) -0.0055(11)
C2 0.0200(13) 0.0185(12) 0.0196(13) 0.0009(10) -0.0020(10) -0.0061(10)
C3 0.0206(13) 0.0157(12) 0.0185(13) 0.0016(10) -0.0021(10) -0.0070(10)
C4 0.0212(13) 0.0175(12) 0.0187(13) -0.0027(10) -0.0020(10) -0.0060(10)
C5 0.0226(13) 0.0159(12) 0.0181(13) -0.0035(10) -0.0021(10) -0.0043(10)
C6 0.0236(14) 0.0169(12) 0.0183(13) -0.0033(10) -0.0029(10) -0.0058(10)
C7 0.0266(14) 0.0259(13) 0.0198(13) -0.0017(11) -0.0101(11) -0.0071(11)
C8 0.0213(14) 0.0281(14) 0.0248(14) -0.0060(11) -0.0069(11) -0.0088(11)
C9 0.0206(13) 0.0184(12) 0.0219(13) -0.0053(10) -0.0045(10) -0.0075(10)
C10 0.0198(13) 0.0155(12) 0.0238(13) -0.0054(10) -0.0051(10) -0.0066(10)
C11 0.0174(12) 0.0120(11) 0.0221(13) -0.0040(10) -0.0028(10) -0.0062(9)
C12 0.0176(13) 0.0218(13) 0.0235(13) -0.0035(11) -0.0027(10) -0.0085(10)
C13 0.0211(13) 0.0201(12) 0.0197(13) -0.0025(10) 0.0004(10) -0.0101(10)
C14 0.0213(13) 0.0125(11) 0.0201(13) -0.0025(10) -0.0035(10) -0.0074(9)
C15 0.0229(13) 0.0131(11) 0.0181(12) -0.0029(10) -0.0047(10) -0.0068(10)
C16 0.0228(13) 0.0139(11) 0.0206(13) -0.0022(10) -0.0069(10) -0.0053(10)
C17 0.0206(13) 0.0129(11) 0.0212(13) 0.0000(10) -0.0054(10) -0.0061(10)
C18 0.0217(13) 0.0136(11) 0.0215(13) 0.0013(10) -0.0057(11) -0.0062(10)
C19 0.0189(14) 0.0164(12) 0.0227(13) -0.0007(10) -0.0057(10) -0.0083(10)
C20 0.0154(13) 0.0201(13) 0.0260(14) 0.0058(11) -0.0036(11) -0.0066(10)
C21 0.0252(15) 0.0301(15) 0.0290(15) 0.0080(12) -0.0101(12) -0.0173(12)
C22 0.0273(16) 0.0328(16) 0.0270(15) 0.0051(12) -0.0005(12) -0.0011(12)
C23 0.0226(14) 0.0220(13) 0.0263(14) 0.0031(11) -0.0090(11) -0.0114(11)
C24 0.0363(18) 0.0273(15) 0.0470(19) 0.0002(14) -0.0125(15) -0.0050(13)
C25 0.049(2) 0.0260(17) 0.070(3) 0.0123(17) -0.029(2) -0.0048(15)
C26 0.052(2) 0.046(2) 0.039(2) 0.0215(16) -0.0261(18) -0.0309(18)
C27 0.059(2) 0.051(2) 0.0237(16) 0.0064(15) -0.0124(15) -0.0292(18)
C28 0.0398(18) 0.0369(16) 0.0225(15) -0.0014(13) -0.0055(13) -0.0160(14)
C29 0.0197(13) 0.0194(12) 0.0203(13) 0.0017(10) -0.0082(10) -0.0079(10)
C30 0.0280(15) 0.0210(13) 0.0321(15) -0.0026(11) -0.0136(12) -0.0063(11)
C31 0.0335(17) 0.0223(14) 0.053(2) -0.0027(13) -0.0230(15) -0.0101(12)
C32 0.0235(15) 0.0268(15) 0.053(2) 0.0065(14) -0.0176(14) -0.0126(12)
C33 0.0186(14) 0.0309(15) 0.0311(16) 0.0036(12) -0.0060(12) -0.0049(11)
C34 0.0234(14) 0.0218(13) 0.0224(13) 0.0015(11) -0.0078(11) -0.0075(11)
C35 0.0184(13) 0.0159(12) 0.0212(13) -0.0018(10) -0.0014(10) -0.0054(10)
C36 0.0420(17) 0.0213(14) 0.0260(15) -0.0025(11) -0.0102(13) -0.0140(12)
C37 0.054(2) 0.0197(14) 0.0307(16) 0.0026(12) -0.0119(14) -0.0182(13)
C38 0.0426(18) 0.0196(14) 0.0236(14) 0.0040(11) -0.0041(13) -0.0092(12)
C39 0.0332(15) 0.0210(13) 0.0191(13) -0.0055(11) -0.0062(11) -0.0002(11)
C40 0.0235(13) 0.0159(12) 0.0224(13) -0.0043(10) -0.0023(11) -0.0041(10)
N1 0.0217(12) 0.0188(11) 0.0233(12) 0.0049(10) -0.0058(9) -0.0084(9)
N2 0.0193(11) 0.0179(10) 0.0176(11) -0.0022(9) -0.0047(9) -0.0072(8)
N3 0.0180(11) 0.0118(9) 0.0203(11) -0.0032(8) -0.0047(8) -0.0053(8)
N4 0.0207(11) 0.0144(11) 0.0197(11) 0.0035(9) -0.0053(9) -0.0067(8)
O1 0.0216(10) 0.0286(10) 0.0308(11) 0.0092(8) -0.0070(8) -0.0138(8)
O2 0.0184(10) 0.0184(9) 0.0262(10) 0.0015(7) -0.0068(7) -0.0053(7)
Cl1 0.0261(3) 0.0340(4) 0.0379(4) -0.0174(3) -0.0090(3) -0.0007(3)
Cl2 0.0387(4) 0.0285(3) 0.0441(4) -0.0162(3) -0.0140(3) -0.0077(3)
C41 0.0264(15) 0.0254(14) 0.0251(14) 0.0041(11) -0.0078(12) -0.0109(12)
C42 0.0272(14) 0.0184(12) 0.0186(13) -0.0008(10) -0.0051(11) -0.0084(11)
C43 0.0234(14) 0.0195(12) 0.0201(13) 0.0009(10) -0.0046(11) -0.0099(10)
C44 0.0247(14) 0.0242(13) 0.0214(13) 0.0002(11) -0.0057(11) -0.0121(11)
C45 0.0288(15) 0.0254(14) 0.0236(14) 0.0003(11) -0.0073(12) -0.0131(11)
C46 0.0267(14) 0.0215(13) 0.0258(14) -0.0013(11) -0.0101(11) -0.0100(11)
C47 0.0295(15) 0.0298(14) 0.0222(14) 0.0005(11) -0.0114(12) -0.0100(12)
C48 0.0259(14) 0.0238(13) 0.0264(14) -0.0030(11) -0.0106(11) -0.0075(11)
C49 0.0253(14) 0.0160(12) 0.0219(13) -0.0038(10) -0.0075(11) -0.0068(10)
C50 0.0279(14) 0.0153(12) 0.0270(14) -0.0058(10) -0.0093(11) -0.0059(10)
C51 0.0237(13) 0.0169(12) 0.0237(13) -0.0055(10) -0.0065(11) -0.0060(10)
C52 0.0302(15) 0.0204(13) 0.0261(14) -0.0084(11) -0.0076(12) -0.0035(11)
C53 0.0320(15) 0.0208(13) 0.0212(13) -0.0053(11) -0.0079(11) -0.0080(11)
C54 0.0287(14) 0.0146(12) 0.0187(13) -0.0008(10) -0.0053(11) -0.0102(10)
C55 0.0268(14) 0.0148(12) 0.0208(13) -0.0022(10) -0.0083(11) -0.0098(10)
C56 0.0255(14) 0.0135(11) 0.0222(13) -0.0007(10) -0.0093(11) -0.0089(10)
C57 0.0248(14) 0.0143(12) 0.0225(13) 0.0012(10) -0.0101(11) -0.0087(10)
C58 0.0260(14) 0.0141(12) 0.0209(13) 0.0000(10) -0.0080(11) -0.0086(10)
C59 0.0264(15) 0.0149(12) 0.0233(14) -0.0003(10) -0.0072(11) -0.0083(11)
C60 0.0230(14) 0.0179(12) 0.0210(13) 0.0017(10) -0.0059(11) -0.0070(10)
C61 0.0243(14) 0.0249(14) 0.0227(14) 0.0027(11) -0.0069(11) -0.0084(11)
C62 0.0373(17) 0.0244(14) 0.0245(14) -0.0025(11) -0.0079(12) -0.0062(12)
C63 0.0193(14) 0.0394(17) 0.0322(16) 0.0060(13) -0.0093(12) -0.0115(12)
C64 0.0364(19) 0.0401(19) 0.048(2) 0.0065(16) -0.0077(16) -0.0050(15)
C65 0.0268(18) 0.048(2) 0.065(3) 0.006(2) -0.0061(17) -0.0056(15)
C66 0.037(2) 0.066(3) 0.048(2) 0.005(2) -0.0180(17) -0.0161(18)
C67 0.087(3) 0.064(3) 0.041(2) -0.0047(19) -0.025(2) -0.024(2)
C68 0.071(3) 0.053(2) 0.0320(18) -0.0075(16) -0.0177(17) -0.0209(19)
C69 0.0333(16) 0.0288(14) 0.0226(14) -0.0115(12) -0.0112(12) 0.0034(12)
C70 0.053(2) 0.0298(15) 0.0338(17) -0.0152(13) -0.0207(15) 0.0049(14)
C71 0.062(2) 0.0413(19) 0.0369(19) -0.0190(15) -0.0208(17) 0.0194(17)
C72 0.061(3) 0.065(2) 0.0329(18) -0.0267(17) -0.0189(17) 0.036(2)
C73 0.0309(18) 0.079(3) 0.0295(17) -0.0207(17) -0.0098(14) 0.0083(17)
C74 0.0309(16) 0.0454(17) 0.0208(14) -0.0133(13) -0.0077(12) 0.0024(13)
C75 0.0312(15) 0.0129(12) 0.0220(13) -0.0024(10) -0.0099(11) -0.0065(10)
C76 0.0341(16) 0.0181(13) 0.0245(14) -0.0017(11) -0.0069(12) -0.0098(11)
C77 0.0422(17) 0.0236(14) 0.0222(14) -0.0020(11) -0.0036(12) -0.0120(12)
C78 0.0512(19) 0.0254(14) 0.0210(14) -0.0006(11) -0.0111(13) -0.0121(13)
C79 0.0471(18) 0.0205(13) 0.0282(15) -0.0024(11) -0.0194(13) -0.0091(12)
C80 0.0340(15) 0.0156(12) 0.0272(14) -0.0028(11) -0.0100(12) -0.0089(11)
N5 0.0236(13) 0.0306(13) 0.0256(13) 0.0103(11) -0.0092(10) -0.0124(10)
N6 0.0258(12) 0.0190(10) 0.0228(12) -0.0019(9) -0.0075(9) -0.0090(9)
N7 0.0250(12) 0.0163(10) 0.0208(12) -0.0048(9) -0.0075(10) -0.0050(9)
N8 0.0259(12) 0.0137(10) 0.0171(11) 0.0046(9) -0.0064(9) -0.0062(9)
O3 0.0255(11) 0.0338(11) 0.0305(11) 0.0112(9) -0.0100(9) -0.0147(9)
O4 0.0262(10) 0.0194(9) 0.0234(10) 0.0023(7) -0.0064(8) -0.0037(8)
Cl3 0.0726(6) 0.0254(4) 0.0588(5) -0.0173(4) -0.0253(5) -0.0071(4)
Cl4 0.0322(4) 0.0447(4) 0.0362(4) -0.0121(3) -0.0015(3) -0.0177(3)
C81 0.065(3) 0.059(2) 0.062(3) -0.028(2) -0.003(2) -0.008(2)
C82 0.073(3) 0.050(2) 0.052(2) -0.0105(19) -0.016(2) -0.013(2)
C83 0.070(3) 0.0391(18) 0.046(2) -0.0209(16) -0.0178(19) -0.0011(17)
C84 0.067(3) 0.055(2) 0.047(2) -0.0114(18) -0.007(2) -0.002(2)
C85 0.073(3) 0.048(2) 0.060(3) -0.0116(19) -0.010(2) -0.008(2)
C86 0.073(3) 0.060(3) 0.080(3) -0.016(2) 0.010(3) -0.010(2)
C87 0.073(5) 0.025(3) 0.036(4) -0.008(3) -0.018(3) -0.021(3)
C88 0.079(7) 0.022(5) 0.089(7) -0.014(5) -0.027(6) -0.019(4)
C89 0.045(4) 0.052(5) 0.054(4) -0.023(4) -0.002(3) -0.020(3)
C90 0.033(6) 0.042(6) 0.133(9) -0.047(6) -0.002(6) -0.018(5)
C91 0.058(5) 0.040(4) 0.056(5) -0.023(4) -0.008(4) -0.007(4)
C92 0.078(8) 0.040(4) 0.099(9) -0.054(5) 0.031(6) -0.018(5)
C87B 0.210(18) 0.066(10) 0.234(19) 0.076(10) -0.161(16) -0.086(11)
C88B 0.079(7) 0.071(6) 0.141(10) -0.073(7) 0.027(7) -0.040(6)
C89B 0.115(13) 0.063(9) 0.182(14) -0.063(9) 0.002(10) -0.025(8)
C90B 0.029(6) 0.120(9) 0.146(10) -0.086(8) -0.007(7) -0.009(6)
C91B 0.039(9) 0.044(8) 0.148(14) -0.053(9) -0.024(9) 0.005(7)
C92B 0.135(15) 0.171(16) 0.150(13) -0.135(13) -0.045(11) 0.085(13)

loop_
_atom_type_symbol
_atom_type_description
_atom_type_scat_dispersion_real
_atom_type_scat_dispersion_imag
_atom_type_scat_source
C C 0.0181 0.0091 'International Tables Vol C Tables 4.2.6.8 and 6.1.1.4'
H H 0.0000 0.0000 'International Tables Vol C Tables 4.2.6.8 and 6.1.1.4'
N N 0.0311 0.0180 'International Tables Vol C Tables 4.2.6.8 and 6.1.1.4'
O O 0.0492 0.0322 'International Tables Vol C Tables 4.2.6.8 and 6.1.1.4'
Cl Cl 0.3639 0.7018 'International Tables Vol C Tables 4.2.6.8 and 6.1.1.4'

loop_
_geom_angle_atom_site_label_1
_geom_angle_atom_site_label_2
_geom_angle_atom_site_label_3
_geom_angle
_geom_angle_site_symmetry_1
_geom_angle_site_symmetry_3
_geom_angle_publ_flag
O1 C1 N1 125.1(2) . . ?
O1 C1 C2 128.3(2) . . ?
N1 C1 C2 106.5(2) . . ?
C3 C2 C1 106.5(2) . . ?
C3 C2 C20 130.9(2) . . ?
C1 C2 C20 122.5(2) . . ?
C2 C3 C4 110.2(2) . . ?
C2 C3 H3 124.9 . . ?
C4 C3 H3 124.9 . . ?
C5 C4 N1 124.3(2) . . ?
C5 C4 C3 130.0(2) . . ?
N1 C4 C3 105.6(2) . . ?
C4 C5 C6 125.2(2) . . ?
C4 C5 C23 119.9(2) . . ?
C6 C5 C23 114.8(2) . . ?
N2 C6 C7 106.6(2) . . ?
N2 C6 C5 126.8(2) . . ?
C7 C6 C5 126.5(2) . . ?
C8 C7 C6 108.3(2) . . ?
C8 C7 H7 125.8 . . ?
C6 C7 H7 125.8 . . ?
C7 C8 C9 107.9(2) . . ?
C7 C8 H8 126.0 . . ?
C9 C8 H8 126.0 . . ?
N2 C9 C8 107.0(2) . . ?
N2 C9 C10 123.8(2) . . ?
C8 C9 C10 129.0(2) . . ?
C11 C10 C9 127.2(2) . . ?
C11 C10 C29 116.1(2) . . ?
C9 C10 C29 116.7(2) . . ?
C10 C11 N3 124.8(2) . . ?
C10 C11 C12 125.3(2) . . ?
N3 C11 C12 109.9(2) . . ?
C13 C12 C11 106.8(2) . . ?
C13 C12 H12 126.6 . . ?
C11 C12 H12 126.6 . . ?
C12 C13 C14 106.6(2) . . ?
C12 C13 H13 126.7 . . ?
C14 C13 H13 126.7 . . ?
N3 C14 C15 126.5(2) . . ?
N3 C14 C13 111.2(2) . . ?
C15 C14 C13 122.0(2) . . ?
C16 C15 C14 123.7(2) . . ?
C16 C15 C35 119.6(2) . . ?
C14 C15 C35 116.6(2) . . ?
C15 C16 N4 124.7(2) . . ?
C15 C16 C17 129.3(2) . . ?
N4 C16 C17 105.9(2) . . ?
C18 C17 C16 110.1(2) . . ?
C18 C17 H17 125.0 . . ?
C16 C17 H17 125.0 . . ?
C17 C18 C19 106.4(2) . . ?
C17 C18 C20 130.4(2) . . ?
C19 C18 C20 122.9(2) . . ?
O2 C19 N4 124.4(2) . . ?
O2 C19 C18 129.5(2) . . ?
N4 C19 C18 106.1(2) . . ?
C18 C20 C2 111.9(2) . . ?
C18 C20 C22 111.5(2) . . ?
C2 C20 C22 107.7(2) . . ?
C18 C20 C21 106.1(2) . . ?
C2 C20 C21 109.8(2) . . ?
C22 C20 C21 109.8(2) . . ?
C20 C21 H21A 109.5 . . ?
C20 C21 H21B 109.5 . . ?
H21A C21 H21B 109.5 . . ?
C20 C21 H21C 109.5 . . ?
H21A C21 H21C 109.5 . . ?
H21B C21 H21C 109.5 . . ?
C20 C22 H22A 109.5 . . ?
C20 C22 H22B 109.5 . . ?
H22A C22 H22B 109.5 . . ?
C20 C22 H22C 109.5 . . ?
H22A C22 H22C 109.5 . . ?
H22B C22 H22C 109.5 . . ?
C24 C23 C28 118.8(3) . . ?
C24 C23 C5 121.1(3) . . ?
C28 C23 C5 120.1(3) . . ?
C23 C24 C25 120.2(4) . . ?
C23 C24 H24 119.9 . . ?
C25 C24 H24 119.9 . . ?
C26 C25 C24 120.3(4) . . ?
C26 C25 H25 119.9 . . ?
C24 C25 H25 119.9 . . ?
C27 C26 C25 119.7(3) . . ?
C27 C26 H26 120.1 . . ?
C25 C26 H26 120.1 . . ?
C26 C27 C28 120.6(4) . . ?
C26 C27 H27 119.7 . . ?
C28 C27 H27 119.7 . . ?
C27 C28 C23 120.3(3) . . ?
C27 C28 H28 119.8 . . ?
C23 C28 H28 119.8 . . ?
C34 C29 C30 116.7(2) . . ?
C34 C29 C10 122.2(2) . . ?
C30 C29 C10 120.9(2) . . ?
C31 C30 C29 122.4(3) . . ?
C31 C30 Cl2 118.5(2) . . ?
C29 C30 Cl2 119.0(2) . . ?
C32 C31 C30 118.8(3) . . ?
C32 C31 H31 120.6 . . ?
C30 C31 H31 120.6 . . ?
C33 C32 C31 120.9(3) . . ?
C33 C32 H32 119.5 . . ?
C31 C32 H32 119.5 . . ?
C32 C33 C34 119.3(3) . . ?
C32 C33 H33 120.3 . . ?
C34 C33 H33 120.3 . . ?
C29 C34 C33 121.8(3) . . ?
C29 C34 Cl1 119.3(2) . . ?
C33 C34 Cl1 119.0(2) . . ?
C40 C35 C36 118.5(2) . . ?
C40 C35 C15 120.9(2) . . ?
C36 C35 C15 120.6(2) . . ?
C37 C36 C35 120.4(3) . . ?
C37 C36 H36 119.8 . . ?
C35 C36 H36 119.8 . . ?
C36 C37 C38 120.6(3) . . ?
C36 C37 H37 119.7 . . ?
C38 C37 H37 119.7 . . ?
C37 C38 C39 119.4(3) . . ?
C37 C38 H38 120.3 . . ?
C39 C38 H38 120.3 . . ?
C38 C39 C40 120.1(3) . . ?
C38 C39 H39 120.0 . . ?
C40 C39 H39 120.0 . . ?
C35 C40 C39 121.0(2) . . ?
C35 C40 H40 119.5 . . ?
C39 C40 H40 119.5 . . ?
C1 N1 C4 111.0(2) . . ?
C1 N1 H1N 121(2) . . ?
C4 N1 H1N 127(2) . . ?
C6 N2 C9 110.1(2) . . ?
C6 N2 H2N 128.4(19) . . ?
C9 N2 H2N 121.2(19) . . ?
C14 N3 C11 105.4(2) . . ?
C19 N4 C16 111.2(2) . . ?
C19 N4 H4N 122(2) . . ?
C16 N4 H4N 126(2) . . ?
O3 C41 N5 124.5(2) . . ?
O3 C41 C42 129.5(3) . . ?
N5 C41 C42 106.1(2) . . ?
C43 C42 C41 106.5(2) . . ?
C43 C42 C60 129.2(2) . . ?
C41 C42 C60 124.0(2) . . ?
C42 C43 C44 110.4(2) . . ?
C42 C43 H43 124.8 . . ?
C44 C43 H43 124.8 . . ?
C45 C44 N5 124.5(2) . . ?
C45 C44 C43 129.5(2) . . ?
N5 C44 C43 106.0(2) . . ?
C44 C45 C46 123.1(2) . . ?
C44 C45 C63 118.6(2) . . ?
C46 C45 C63 118.2(2) . . ?
N6 C46 C47 111.0(2) . . ?
N6 C46 C45 125.7(2) . . ?
C47 C46 C45 122.7(2) . . ?
C48 C47 C46 106.8(2) . . ?
C48 C47 H47 126.6 . . ?
C46 C47 H47 126.6 . . ?
C47 C48 C49 106.4(2) . . ?
C47 C48 H48 126.8 . . ?
C49 C48 H48 126.8 . . ?
C50 C49 N6 123.7(2) . . ?
C50 C49 C48 125.5(3) . . ?
N6 C49 C48 110.1(2) . . ?
C49 C50 C51 127.2(3) . . ?
C49 C50 C69 115.7(2) . . ?
C51 C50 C69 116.5(2) . . ?
N7 C51 C52 106.8(2) . . ?
N7 C51 C50 124.6(2) . . ?
C52 C51 C50 128.6(3) . . ?
C53 C52 C51 108.4(3) . . ?
C53 C52 H52 125.8 . . ?
C51 C52 H52 125.8 . . ?
C52 C53 C54 107.9(2) . . ?
C52 C53 H53 126.0 . . ?
C54 C53 H53 126.0 . . ?
N7 C54 C53 106.9(2) . . ?
N7 C54 C55 126.2(2) . . ?
C53 C54 C55 126.9(2) . . ?
C56 C55 C54 122.2(2) . . ?
C56 C55 C75 121.0(2) . . ?
C54 C55 C75 116.8(2) . . ?
C55 C56 N8 125.7(2) . . ?
C55 C56 C57 129.2(2) . . ?
N8 C56 C57 105.1(2) . . ?
C58 C57 C56 110.9(2) . . ?
C58 C57 H57 124.6 . . ?
C56 C57 H57 124.6 . . ?
C57 C58 C59 106.4(2) . . ?
C57 C58 C60 131.5(2) . . ?
C59 C58 C60 121.8(2) . . ?
O4 C59 N8 125.7(2) . . ?
O4 C59 C58 128.1(2) . . ?
N8 C59 C58 106.2(2) . . ?
C42 C60 C58 111.0(2) . . ?
C42 C60 C61 111.8(2) . . ?
C58 C60 C61 107.6(2) . . ?
C42 C60 C62 106.7(2) . . ?
C58 C60 C62 110.6(2) . . ?
C61 C60 C62 109.1(2) . . ?
C60 C61 H61A 109.5 . . ?
C60 C61 H61B 109.5 . . ?
H61A C61 H61B 109.5 . . ?
C60 C61 H61C 109.5 . . ?
H61A C61 H61C 109.5 . . ?
H61B C61 H61C 109.5 . . ?
C60 C62 H62A 109.5 . . ?
C60 C62 H62B 109.5 . . ?
H62A C62 H62B 109.5 . . ?
C60 C62 H62C 109.5 . . ?
H62A C62 H62C 109.5 . . ?
H62B C62 H62C 109.5 . . ?
C64 C63 C68 118.8(3) . . ?
C64 C63 C45 121.5(3) . . ?
C68 C63 C45 119.7(3) . . ?
C63 C64 C65 119.6(4) . . ?
C63 C64 H64 120.2 . . ?
C65 C64 H64 120.2 . . ?
C66 C65 C64 119.1(4) . . ?
C66 C65 H65 120.4 . . ?
C64 C65 H65 120.4 . . ?
C65 C66 C67 122.5(4) . . ?
C65 C66 H66 118.7 . . ?
C67 C66 H66 118.7 . . ?
C66 C67 C68 119.0(4) . . ?
C66 C67 H67 120.5 . . ?
C68 C67 H67 120.5 . . ?
C67 C68 C63 121.0(4) . . ?
C67 C68 H68 119.5 . . ?
C63 C68 H68 119.5 . . ?
C74 C69 C70 116.9(3) . . ?
C74 C69 C50 123.5(3) . . ?
C70 C69 C50 119.5(3) . . ?
C71 C70 C69 123.3(3) . . ?
C71 C70 Cl3 118.0(3) . . ?
C69 C70 Cl3 118.8(3) . . ?
C70 C71 C72 118.4(3) . . ?
C70 C71 H71 120.8 . . ?
C72 C71 H71 120.8 . . ?
C71 C72 C73 121.7(3) . . ?
C71 C72 H72 119.1 . . ?
C73 C72 H72 119.1 . . ?
C74 C73 C72 118.3(4) . . ?
C74 C73 H73 120.9 . . ?
C72 C73 H73 120.9 . . ?
C73 C74 C69 121.4(3) . . ?
C73 C74 Cl4 119.7(3) . . ?
C69 C74 Cl4 118.8(2) . . ?
C76 C75 C80 117.2(2) . . ?
C76 C75 C55 122.5(2) . . ?
C80 C75 C55 120.2(2) . . ?
C77 C76 C75 121.2(3) . . ?
C77 C76 H76 119.4 . . ?
C75 C76 H76 119.4 . . ?
C78 C77 C76 120.5(3) . . ?
C78 C77 H77 119.8 . . ?
C76 C77 H77 119.8 . . ?
C77 C78 C79 119.5(3) . . ?
C77 C78 H78 120.3 . . ?
C79 C78 H78 120.3 . . ?
C80 C79 C78 120.0(3) . . ?
C80 C79 H79 120.0 . . ?
C78 C79 H79 120.0 . . ?
C79 C80 C75 121.6(3) . . ?
C79 C80 H80 119.2 . . ?
C75 C80 H80 119.2 . . ?
C41 N5 C44 110.7(2) . . ?
C41 N5 H5N 120(3) . . ?
C44 N5 H5N 126(3) . . ?
C46 N6 C49 105.6(2) . . ?
C54 N7 C51 110.0(2) . . ?
C54 N7 H7N 126(2) . . ?
C51 N7 H7N 123(2) . . ?
C59 N8 C56 111.5(2) . . ?
C59 N8 H8N 119(2) . . ?
C56 N8 H8N 129(2) . . ?
C82 C81 H81A 109.5 . . ?
C82 C81 H81B 109.5 . . ?
H81A C81 H81B 109.5 . . ?
C82 C81 H81C 109.5 . . ?
H81A C81 H81C 109.5 . . ?
H81B C81 H81C 109.5 . . ?
C81 C82 C83 116.7(4) . . ?
C81 C82 H82A 108.1 . . ?
C83 C82 H82A 108.1 . . ?
C81 C82 H82B 108.1 . . ?
C83 C82 H82B 108.1 . . ?
H82A C82 H82B 107.3 . . ?
C84 C83 C82 116.0(3) . . ?
C84 C83 H83A 108.3 . . ?
C82 C83 H83A 108.3 . . ?
C84 C83 H83B 108.3 . . ?
C82 C83 H83B 108.3 . . ?
H83A C83 H83B 107.4 . . ?
C83 C84 C85 116.3(4) . . ?
C83 C84 H84A 108.2 . . ?
C85 C84 H84A 108.2 . . ?
C83 C84 H84B 108.2 . . ?
C85 C84 H84B 108.2 . . ?
H84A C84 H84B 107.4 . . ?
C84 C85 C86 114.4(4) . . ?
C84 C85 H85A 108.7 . . ?
C86 C85 H85A 108.7 . . ?
C84 C85 H85B 108.7 . . ?
C86 C85 H85B 108.7 . . ?
H85A C85 H85B 107.6 . . ?
C85 C86 H86A 109.5 . . ?
C85 C86 H86B 109.5 . . ?
H86A C86 H86B 109.5 . . ?
C85 C86 H86C 109.5 . . ?
H86A C86 H86C 109.5 . . ?
H86B C86 H86C 109.5 . . ?
C88 C87 H87A 109.5 . . ?
C88 C87 H87B 109.5 . . ?
H87A C87 H87B 109.5 . . ?
C88 C87 H87C 109.5 . . ?
H87A C87 H87C 109.5 . . ?
H87B C87 H87C 109.5 . . ?
C89 C88 C87 114.4(6) . . ?
C89 C88 H88A 108.7 . . ?
C87 C88 H88A 108.7 . . ?
C89 C88 H88B 108.7 . . ?
C87 C88 H88B 108.7 . . ?
H88A C88 H88B 107.6 . . ?
C90 C89 C88 115.5(6) . . ?
C90 C89 H89A 108.4 . . ?
C88 C89 H89A 108.4 . . ?
C90 C89 H89B 108.4 . . ?
C88 C89 H89B 108.4 . . ?
H89A C89 H89B 107.5 . . ?
C89 C90 C91 114.3(7) . . ?
C89 C90 H90A 108.7 . . ?
C91 C90 H90A 108.7 . . ?
C89 C90 H90B 108.7 . . ?
C91 C90 H90B 108.7 . . ?
H90A C90 H90B 107.6 . . ?
C90 C91 C92 113.6(6) . . ?
C90 C91 H91A 108.8 . . ?
C92 C91 H91A 108.8 . . ?
C90 C91 H91B 108.8 . . ?
C92 C91 H91B 108.8 . . ?
H91A C91 H91B 107.7 . . ?
C91 C92 H92A 109.5 . . ?
C91 C92 H92B 109.5 . . ?
H92A C92 H92B 109.5 . . ?
C91 C92 H92C 109.5 . . ?
H92A C92 H92C 109.5 . . ?
H92B C92 H92C 109.5 . . ?
C88B C87B H87D 109.5 . . ?
C88B C87B H87E 109.5 . . ?
H87D C87B H87E 109.5 . . ?
C88B C87B H87F 109.5 . . ?
H87D C87B H87F 109.5 . . ?
H87E C87B H87F 109.5 . . ?
C89B C88B C87B 101.4(9) . . ?
C89B C88B H88C 111.5 . . ?
C87B C88B H88C 111.5 . . ?
C89B C88B H88D 111.5 . . ?
C87B C88B H88D 111.5 . . ?
H88C C88B H88D 109.3 . . ?
C90B C89B C88B 104.3(9) . . ?
C90B C89B H89C 110.9 . . ?
C88B C89B H89C 110.9 . . ?
C90B C89B H89D 110.9 . . ?
C88B C89B H89D 110.9 . . ?
H89C C89B H89D 108.9 . . ?
C89B C90B C91B 104.2(9) . . ?
C89B C90B H90C 110.9 . . ?
C91B C90B H90C 110.9 . . ?
C89B C90B H90D 110.9 . . ?
C91B C90B H90D 110.9 . . ?
H90C C90B H90D 108.9 . . ?
C92B C91B C90B 103.0(12) . . ?
C92B C91B H91C 111.2 . . ?
C90B C91B H91C 111.1 . . ?
C92B C91B H91D 111.2 . . ?
C90B C91B H91D 111.2 . . ?
H91C C91B H91D 109.1 . . ?
C91B C92B H92D 109.5 . . ?
C91B C92B H92E 109.5 . . ?
H92D C92B H92E 109.5 . . ?
C91B C92B H92F 109.5 . . ?
H92D C92B H92F 109.5 . . ?
H92E C92B H92F 109.5 . . ?

loop_
_geom_bond_atom_site_label_1
_geom_bond_atom_site_label_2
_geom_bond_distance
_geom_bond_site_symmetry_2
_geom_bond_publ_flag
C1 O1 1.227(3) . ?
C1 N1 1.369(4) . ?
C1 C2 1.492(3) . ?
C2 C3 1.348(4) . ?
C2 C20 1.514(4) . ?
C3 C4 1.451(3) . ?
C3 H3 0.9500 . ?
C4 C5 1.358(4) . ?
C4 N1 1.392(3) . ?
C5 C6 1.448(4) . ?
C5 C23 1.500(3) . ?
C6 N2 1.374(3) . ?
C6 C7 1.398(4) . ?
C7 C8 1.388(4) . ?
C7 H7 0.9500 . ?
C8 C9 1.391(4) . ?
C8 H8 0.9500 . ?
C9 N2 1.379(3) . ?
C9 C10 1.417(4) . ?
C10 C11 1.383(4) . ?
C10 C29 1.504(3) . ?
C11 N3 1.396(3) . ?
C11 C12 1.443(4) . ?
C12 C13 1.338(4) . ?
C12 H12 0.9500 . ?
C13 C14 1.456(3) . ?
C13 H13 0.9500 . ?
C14 N3 1.337(3) . ?
C14 C15 1.453(4) . ?
C15 C16 1.362(4) . ?
C15 C35 1.494(3) . ?
C16 N4 1.380(3) . ?
C16 C17 1.453(3) . ?
C17 C18 1.344(4) . ?
C17 H17 0.9500 . ?
C18 C19 1.503(3) . ?
C18 C20 1.513(3) . ?
C19 O2 1.231(3) . ?
C19 N4 1.368(3) . ?
C20 C22 1.538(4) . ?
C20 C21 1.548(4) . ?
C21 H21A 0.9800 . ?
C21 H21B 0.9800 . ?
C21 H21C 0.9800 . ?
C22 H22A 0.9800 . ?
C22 H22B 0.9800 . ?
C22 H22C 0.9800 . ?
C23 C24 1.375(4) . ?
C23 C28 1.386(4) . ?
C24 C25 1.394(5) . ?
C24 H24 0.9500 . ?
C25 C26 1.370(6) . ?
C25 H25 0.9500 . ?
C26 C27 1.361(6) . ?
C26 H26 0.9500 . ?
C27 C28 1.386(4) . ?
C27 H27 0.9500 . ?
C28 H28 0.9500 . ?
C29 C34 1.390(4) . ?
C29 C30 1.392(4) . ?
C30 C31 1.385(4) . ?
C30 Cl2 1.740(3) . ?
C31 C32 1.378(5) . ?
C31 H31 0.9500 . ?
C32 C33 1.371(5) . ?
C32 H32 0.9500 . ?
C33 C34 1.393(4) . ?
C33 H33 0.9500 . ?
C34 Cl1 1.732(3) . ?
C35 C40 1.382(4) . ?
C35 C36 1.400(4) . ?
C36 C37 1.380(4) . ?
C36 H36 0.9500 . ?
C37 C38 1.380(5) . ?
C37 H37 0.9500 . ?
C38 C39 1.384(4) . ?
C38 H38 0.9500 . ?
C39 C40 1.386(4) . ?
C39 H39 0.9500 . ?
C40 H40 0.9500 . ?
N1 H1N 0.83(3) . ?
N2 H2N 0.90(3) . ?
N4 H4N 0.81(3) . ?
C41 O3 1.225(3) . ?
C41 N5 1.374(4) . ?
C41 C42 1.500(4) . ?
C42 C43 1.346(4) . ?
C42 C60 1.500(4) . ?
C43 C44 1.442(4) . ?
C43 H43 0.9500 . ?
C44 C45 1.358(4) . ?
C44 N5 1.391(4) . ?
C45 C46 1.455(4) . ?
C45 C63 1.492(4) . ?
C46 N6 1.339(4) . ?
C46 C47 1.454(4) . ?
C47 C48 1.347(4) . ?
C47 H47 0.9500 . ?
C48 C49 1.444(4) . ?
C48 H48 0.9500 . ?
C49 C50 1.388(4) . ?
C49 N6 1.390(4) . ?
C50 C51 1.419(4) . ?
C50 C69 1.489(4) . ?
C51 N7 1.381(4) . ?
C51 C52 1.398(4) . ?
C52 C53 1.377(4) . ?
C52 H52 0.9500 . ?
C53 C54 1.411(4) . ?
C53 H53 0.9500 . ?
C54 N7 1.366(3) . ?
C54 C55 1.459(4) . ?
C55 C56 1.361(4) . ?
C55 C75 1.490(4) . ?
C56 N8 1.394(3) . ?
C56 C57 1.450(4) . ?
C57 C58 1.349(4) . ?
C57 H57 0.9500 . ?
C58 C59 1.493(3) . ?
C58 C60 1.515(4) . ?
C59 O4 1.224(3) . ?
C59 N8 1.375(4) . ?
C60 C61 1.545(4) . ?
C60 C62 1.545(4) . ?
C61 H61A 0.9800 . ?
C61 H61B 0.9800 . ?
C61 H61C 0.9800 . ?
C62 H62A 0.9800 . ?
C62 H62B 0.9800 . ?
C62 H62C 0.9800 . ?
C63 C64 1.363(5) . ?
C63 C68 1.394(5) . ?
C64 C65 1.427(6) . ?
C64 H64 0.9500 . ?
C65 C66 1.337(7) . ?
C65 H65 0.9500 . ?
C66 C67 1.350(7) . ?
C66 H66 0.9500 . ?
C67 C68 1.379(5) . ?
C67 H67 0.9500 . ?
C68 H68 0.9500 . ?
C69 C74 1.391(4) . ?
C69 C70 1.396(4) . ?
C70 C71 1.362(5) . ?
C70 Cl3 1.753(4) . ?
C71 C72 1.367(6) . ?
C71 H71 0.9500 . ?
C72 C73 1.395(6) . ?
C72 H72 0.9500 . ?
C73 C74 1.391(5) . ?
C73 H73 0.9500 . ?
C74 Cl4 1.735(3) . ?
C75 C76 1.402(4) . ?
C75 C80 1.403(4) . ?
C76 C77 1.385(4) . ?
C76 H76 0.9500 . ?
C77 C78 1.381(4) . ?
C77 H77 0.9500 . ?
C78 C79 1.392(4) . ?
C78 H78 0.9500 . ?
C79 C80 1.381(4) . ?
C79 H79 0.9500 . ?
C80 H80 0.9500 . ?
N5 H5N 0.87(4) . ?
N7 H7N 0.85(4) . ?
N8 H8N 0.80(3) . ?
C81 C82 1.451(6) . ?
C81 H81A 0.9800 . ?
C81 H81B 0.9800 . ?
C81 H81C 0.9800 . ?
C82 C83 1.507(5) . ?
C82 H82A 0.9900 . ?
C82 H82B 0.9900 . ?
C83 C84 1.483(6) . ?
C83 H83A 0.9900 . ?
C83 H83B 0.9900 . ?
C84 C85 1.490(6) . ?
C84 H84A 0.9900 . ?
C84 H84B 0.9900 . ?
C85 C86 1.502(7) . ?
C85 H85A 0.9900 . ?
C85 H85B 0.9900 . ?
C86 H86A 0.9800 . ?
C86 H86B 0.9800 . ?
C86 H86C 0.9800 . ?
C87 C88 1.535(8) . ?
C87 H87A 0.9800 . ?
C87 H87B 0.9800 . ?
C87 H87C 0.9800 . ?
C88 C89 1.529(7) . ?
C88 H88A 0.9900 . ?
C88 H88B 0.9900 . ?
C89 C90 1.526(8) . ?
C89 H89A 0.9900 . ?
C89 H89B 0.9900 . ?
C90 C91 1.539(7) . ?
C90 H90A 0.9900 . ?
C90 H90B 0.9900 . ?
C91 C92 1.543(7) . ?
C91 H91A 0.9900 . ?
C91 H91B 0.9900 . ?
C92 H92A 0.9800 . ?
C92 H92B 0.9800 . ?
C92 H92C 0.9800 . ?
C87B C88B 1.548(11) . ?
C87B H87D 0.9800 . ?
C87B H87E 0.9800 . ?
C87B H87F 0.9800 . ?
C88B C89B 1.543(11) . ?
C88B H88C 0.9900 . ?
C88B H88D 0.9900 . ?
C89B C90B 1.511(11) . ?
C89B H89C 0.9900 . ?
C89B H89D 0.9900 . ?
C90B C91B 1.552(11) . ?
C90B H90C 0.9900 . ?
C90B H90D 0.9900 . ?
C91B C92B 1.50(2) . ?
C91B H91C 0.9900 . ?
C91B H91D 0.9900 . ?
C92B H92D 0.9800 . ?
C92B H92E 0.9800 . ?
C92B H92F 0.9800 . ?

loop_
_geom_torsion_atom_site_label_1
_geom_torsion_atom_site_label_2
_geom_torsion_atom_site_label_3
_geom_torsion_atom_site_label_4
_geom_torsion
_geom_torsion_site_symmetry_1
_geom_torsion_site_symmetry_2
_geom_torsion_site_symmetry_3
_geom_torsion_site_symmetry_4
_geom_torsion_publ_flag
O1 C1 C2 C3 -176.7(3) . . . . ?
N1 C1 C2 C3 1.4(3) . . . . ?
O1 C1 C2 C20 0.0(5) . . . . ?
N1 C1 C2 C20 178.1(3) . . . . ?
C1 C2 C3 C4 -3.6(3) . . . . ?
C20 C2 C3 C4 -179.9(3) . . . . ?
C2 C3 C4 C5 -173.9(3) . . . . ?
C2 C3 C4 N1 4.4(3) . . . . ?
N1 C4 C5 C6 -168.9(3) . . . . ?
C3 C4 C5 C6 9.2(5) . . . . ?
N1 C4 C5 C23 9.9(4) . . . . ?
C3 C4 C5 C23 -172.0(3) . . . . ?
C4 C5 C6 N2 13.2(4) . . . . ?
C23 C5 C6 N2 -165.7(3) . . . . ?
C4 C5 C6 C7 -171.3(3) . . . . ?
C23 C5 C6 C7 9.9(4) . . . . ?
N2 C6 C7 C8 1.0(3) . . . . ?
C5 C6 C7 C8 -175.2(3) . . . . ?
C6 C7 C8 C9 -0.4(3) . . . . ?
C7 C8 C9 N2 -0.5(3) . . . . ?
C7 C8 C9 C10 174.9(3) . . . . ?
N2 C9 C10 C11 -3.1(4) . . . . ?
C8 C9 C10 C11 -177.7(3) . . . . ?
N2 C9 C10 C29 177.2(2) . . . . ?
C8 C9 C10 C29 2.6(4) . . . . ?
C9 C10 C11 N3 -10.2(4) . . . . ?
C29 C10 C11 N3 169.6(2) . . . . ?
C9 C10 C11 C12 171.9(3) . . . . ?
C29 C10 C11 C12 -8.4(4) . . . . ?
C10 C11 C12 C13 178.4(2) . . . . ?
N3 C11 C12 C13 0.2(3) . . . . ?
C11 C12 C13 C14 -1.6(3) . . . . ?
C12 C13 C14 N3 2.6(3) . . . . ?
C12 C13 C14 C15 -171.5(2) . . . . ?
N3 C14 C15 C16 14.9(4) . . . . ?
C13 C14 C15 C16 -172.0(2) . . . . ?
N3 C14 C15 C35 -161.6(2) . . . . ?
C13 C14 C15 C35 11.5(3) . . . . ?
C14 C15 C16 N4 -165.9(2) . . . . ?
C35 C15 C16 N4 10.5(4) . . . . ?
C14 C15 C16 C17 9.2(4) . . . . ?
C35 C15 C16 C17 -174.4(3) . . . . ?
C15 C16 C17 C18 -170.7(3) . . . . ?
N4 C16 C17 C18 5.1(3) . . . . ?
C16 C17 C18 C19 -2.3(3) . . . . ?
C16 C17 C18 C20 -176.0(3) . . . . ?
C17 C18 C19 O2 178.7(3) . . . . ?
C20 C18 C19 O2 -6.9(4) . . . . ?
C17 C18 C19 N4 -1.4(3) . . . . ?
C20 C18 C19 N4 173.0(2) . . . . ?
C17 C18 C20 C2 -20.5(4) . . . . ?
C19 C18 C20 C2 166.6(2) . . . . ?
C17 C18 C20 C22 -141.3(3) . . . . ?
C19 C18 C20 C22 45.8(4) . . . . ?
C17 C18 C20 C21 99.2(3) . . . . ?
C19 C18 C20 C21 -73.7(3) . . . . ?
C3 C2 C20 C18 -20.9(4) . . . . ?
C1 C2 C20 C18 163.3(3) . . . . ?
C3 C2 C20 C22 102.1(3) . . . . ?
C1 C2 C20 C22 -73.8(3) . . . . ?
C3 C2 C20 C21 -138.5(3) . . . . ?
C1 C2 C20 C21 45.7(4) . . . . ?
C4 C5 C23 C24 -114.5(3) . . . . ?
C6 C5 C23 C24 64.4(4) . . . . ?
C4 C5 C23 C28 66.9(4) . . . . ?
C6 C5 C23 C28 -114.2(3) . . . . ?
C28 C23 C24 C25 0.7(5) . . . . ?
C5 C23 C24 C25 -177.9(3) . . . . ?
C23 C24 C25 C26 1.2(5) . . . . ?
C24 C25 C26 C27 -2.1(5) . . . . ?
C25 C26 C27 C28 1.1(5) . . . . ?
C26 C27 C28 C23 0.8(5) . . . . ?
C24 C23 C28 C27 -1.7(4) . . . . ?
C5 C23 C28 C27 176.9(3) . . . . ?
C11 C10 C29 C34 78.0(3) . . . . ?
C9 C10 C29 C34 -102.2(3) . . . . ?
C11 C10 C29 C30 -97.6(3) . . . . ?
C9 C10 C29 C30 82.1(3) . . . . ?
C34 C29 C30 C31 -2.1(4) . . . . ?
C10 C29 C30 C31 173.8(3) . . . . ?
C34 C29 C30 Cl2 -179.81(19) . . . . ?
C10 C29 C30 Cl2 -3.9(3) . . . . ?
C29 C30 C31 C32 0.2(4) . . . . ?
Cl2 C30 C31 C32 177.9(2) . . . . ?
C30 C31 C32 C33 1.4(5) . . . . ?
C31 C32 C33 C34 -0.9(4) . . . . ?
C30 C29 C34 C33 2.5(4) . . . . ?
C10 C29 C34 C33 -173.3(2) . . . . ?
C30 C29 C34 Cl1 -177.6(2) . . . . ?
C10 C29 C34 Cl1 6.6(3) . . . . ?
C32 C33 C34 C29 -1.1(4) . . . . ?
C32 C33 C34 Cl1 179.0(2) . . . . ?
C16 C15 C35 C40 61.5(4) . . . . ?
C14 C15 C35 C40 -121.9(3) . . . . ?
C16 C15 C35 C36 -120.2(3) . . . . ?
C14 C15 C35 C36 56.5(3) . . . . ?
C40 C35 C36 C37 1.4(4) . . . . ?
C15 C35 C36 C37 -177.0(3) . . . . ?
C35 C36 C37 C38 0.0(5) . . . . ?
C36 C37 C38 C39 -0.7(5) . . . . ?
C37 C38 C39 C40 0.1(5) . . . . ?
C36 C35 C40 C39 -2.1(4) . . . . ?
C15 C35 C40 C39 176.3(2) . . . . ?
C38 C39 C40 C35 1.4(4) . . . . ?
O1 C1 N1 C4 179.6(3) . . . . ?
C2 C1 N1 C4 1.4(3) . . . . ?
C5 C4 N1 C1 175.0(3) . . . . ?
C3 C4 N1 C1 -3.5(3) . . . . ?
C7 C6 N2 C9 -1.3(3) . . . . ?
C5 C6 N2 C9 174.9(3) . . . . ?
C8 C9 N2 C6 1.1(3) . . . . ?
C10 C9 N2 C6 -174.5(2) . . . . ?
C15 C14 N3 C11 171.4(2) . . . . ?
C13 C14 N3 C11 -2.4(3) . . . . ?
C10 C11 N3 C14 -176.8(2) . . . . ?
C12 C11 N3 C14 1.4(3) . . . . ?
O2 C19 N4 C16 -175.4(2) . . . . ?
C18 C19 N4 C16 4.7(3) . . . . ?
C15 C16 N4 C19 170.0(3) . . . . ?
C17 C16 N4 C19 -6.1(3) . . . . ?
O3 C41 C42 C43 176.0(3) . . . . ?
N5 C41 C42 C43 -3.8(3) . . . . ?
O3 C41 C42 C60 -9.2(5) . . . . ?
N5 C41 C42 C60 171.0(3) . . . . ?
C41 C42 C43 C44 0.3(3) . . . . ?
C60 C42 C43 C44 -174.1(3) . . . . ?
C42 C43 C44 C45 -176.3(3) . . . . ?
C42 C43 C44 N5 3.3(3) . . . . ?
N5 C44 C45 C46 -160.9(3) . . . . ?
C43 C44 C45 C46 18.7(5) . . . . ?
N5 C44 C45 C63 14.8(5) . . . . ?
C43 C44 C45 C63 -165.6(3) . . . . ?
C44 C45 C46 N6 10.0(5) . . . . ?
C63 C45 C46 N6 -165.7(3) . . . . ?
C44 C45 C46 C47 179.7(3) . . . . ?
C63 C45 C46 C47 4.1(4) . . . . ?
N6 C46 C47 C48 2.6(3) . . . . ?
C45 C46 C47 C48 -168.5(3) . . . . ?
C46 C47 C48 C49 -0.5(3) . . . . ?
C47 C48 C49 C50 169.5(3) . . . . ?
C47 C48 C49 N6 -1.6(3) . . . . ?
N6 C49 C50 C51 -11.2(4) . . . . ?
C48 C49 C50 C51 178.8(2) . . . . ?
N6 C49 C50 C69 160.4(2) . . . . ?
C48 C49 C50 C69 -9.6(4) . . . . ?
C49 C50 C51 N7 -13.0(4) . . . . ?
C69 C50 C51 N7 175.4(2) . . . . ?
C49 C50 C51 C52 167.3(3) . . . . ?
C69 C50 C51 C52 -4.2(4) . . . . ?
N7 C51 C52 C53 0.1(3) . . . . ?
C50 C51 C52 C53 179.8(2) . . . . ?
C51 C52 C53 C54 -0.5(3) . . . . ?
C52 C53 C54 N7 0.8(3) . . . . ?
C52 C53 C54 C55 -177.0(2) . . . . ?
N7 C54 C55 C56 22.1(4) . . . . ?
C53 C54 C55 C56 -160.5(2) . . . . ?
N7 C54 C55 C75 -159.4(2) . . . . ?
C53 C54 C55 C75 18.0(4) . . . . ?
C54 C55 C56 N8 -168.3(2) . . . . ?
C75 C55 C56 N8 13.2(4) . . . . ?
C54 C55 C56 C57 15.1(4) . . . . ?
C75 C55 C56 C57 -163.3(2) . . . . ?
C55 C56 C57 C58 178.0(3) . . . . ?
N8 C56 C57 C58 0.9(3) . . . . ?
C56 C57 C58 C59 -1.6(3) . . . . ?
C56 C57 C58 C60 -175.4(3) . . . . ?
C57 C58 C59 O4 -176.6(3) . . . . ?
C60 C58 C59 O4 -2.0(4) . . . . ?
C57 C58 C59 N8 1.6(3) . . . . ?
C60 C58 C59 N8 176.2(2) . . . . ?
C43 C42 C60 C58 -28.0(4) . . . . ?
C41 C42 C60 C58 158.5(3) . . . . ?
C43 C42 C60 C61 -148.2(3) . . . . ?
C41 C42 C60 C61 38.3(4) . . . . ?
C43 C42 C60 C62 92.6(3) . . . . ?
C41 C42 C60 C62 -80.9(3) . . . . ?
C57 C58 C60 C42 -18.8(4) . . . . ?
C59 C58 C60 C42 168.2(2) . . . . ?
C57 C58 C60 C61 103.8(3) . . . . ?
C59 C58 C60 C61 -69.2(3) . . . . ?
C57 C58 C60 C62 -137.1(3) . . . . ?
C59 C58 C60 C62 49.9(3) . . . . ?
C44 C45 C63 C64 -103.6(4) . . . . ?
C46 C45 C63 C64 72.2(4) . . . . ?
C44 C45 C63 C68 77.1(4) . . . . ?
C46 C45 C63 C68 -107.0(4) . . . . ?
C68 C63 C64 C65 -0.2(5) . . . . ?
C45 C63 C64 C65 -179.5(3) . . . . ?
C63 C64 C65 C66 1.1(5) . . . . ?
C64 C65 C66 C67 -0.9(6) . . . . ?
C65 C66 C67 C68 -0.1(7) . . . . ?
C66 C67 C68 C63 1.0(6) . . . . ?
C64 C63 C68 C67 -0.8(6) . . . . ?
C45 C63 C68 C67 178.4(4) . . . . ?
C49 C50 C69 C74 92.1(3) . . . . ?
C51 C50 C69 C74 -95.4(3) . . . . ?
C49 C50 C69 C70 -84.2(3) . . . . ?
C51 C50 C69 C70 88.3(3) . . . . ?
C74 C69 C70 C71 1.1(5) . . . . ?
C50 C69 C70 C71 177.7(3) . . . . ?
C74 C69 C70 Cl3 -178.5(2) . . . . ?
C50 C69 C70 Cl3 -1.9(4) . . . . ?
C69 C70 C71 C72 0.0(5) . . . . ?
Cl3 C70 C71 C72 179.6(3) . . . . ?
C70 C71 C72 C73 -1.2(5) . . . . ?
C71 C72 C73 C74 1.3(5) . . . . ?
C72 C73 C74 C69 0.0(5) . . . . ?
C72 C73 C74 Cl4 -179.4(2) . . . . ?
C70 C69 C74 C73 -1.1(4) . . . . ?
C50 C69 C74 C73 -177.5(3) . . . . ?
C70 C69 C74 Cl4 178.3(2) . . . . ?
C50 C69 C74 Cl4 1.9(4) . . . . ?
C56 C55 C75 C76 -141.7(3) . . . . ?
C54 C55 C75 C76 39.8(3) . . . . ?
C56 C55 C75 C80 41.8(4) . . . . ?
C54 C55 C75 C80 -136.7(3) . . . . ?
C80 C75 C76 C77 1.5(4) . . . . ?
C55 C75 C76 C77 -175.1(3) . . . . ?
C75 C76 C77 C78 0.0(4) . . . . ?
C76 C77 C78 C79 -1.5(5) . . . . ?
C77 C78 C79 C80 1.4(4) . . . . ?
C78 C79 C80 C75 0.2(4) . . . . ?
C76 C75 C80 C79 -1.7(4) . . . . ?
C55 C75 C80 C79 175.0(3) . . . . ?
O3 C41 N5 C44 -173.8(3) . . . . ?
C42 C41 N5 C44 6.0(3) . . . . ?
C45 C44 N5 C41 173.8(3) . . . . ?
C43 C44 N5 C41 -5.9(3) . . . . ?
C47 C46 N6 C49 -3.5(3) . . . . ?
C45 C46 N6 C49 167.2(3) . . . . ?
C50 C49 N6 C46 -168.1(2) . . . . ?
C48 C49 N6 C46 3.2(3) . . . . ?
C53 C54 N7 C51 -0.8(3) . . . . ?
C55 C54 N7 C51 177.1(2) . . . . ?
C52 C51 N7 C54 0.5(3) . . . . ?
C50 C51 N7 C54 -179.3(2) . . . . ?
O4 C59 N8 C56 177.2(2) . . . . ?
C58 C59 N8 C56 -1.1(3) . . . . ?
C55 C56 N8 C59 -177.1(2) . . . . ?
C57 C56 N8 C59 0.2(3) . . . . ?
C81 C82 C83 C84 178.2(4) . . . . ?
C82 C83 C84 C85 -179.2(4) . . . . ?
C83 C84 C85 C86 179.8(4) . . . . ?
C87 C88 C89 C90 73.3(9) . . . . ?
C88 C89 C90 C91 -175.7(7) . . . . ?
C89 C90 C91 C92 -179.3(8) . . . . ?
C87B C88B C89B C90B 160.7(13) . . . . ?
C88B C89B C90B C91B 174.5(10) . . . . ?
C89B C90B C91B C92B 169.1(14) . . . . ?
